data_7134125
loop_
_publ_author_name
'Yoo, Jeong Yeon'
'Kim, Chanwoo'
'Kwon, Ji Hoon'
'Cho, Hana'
'Jeong, Kiyoung'
'Park, Wonwoo'
'Kim, Younghun'
'Lee, Dongwhan'
'Park, Seung Bum'

_publ_section_title
;
 Rational design strategies for innovative small-molecule scaffolds
 inspired by three pivotal protein secondary structures
;
_journal_name_full 'Chemical Communications'
_journal_paper_doi 10.1039/D4CC06630H
_journal_year 2025
_chemical_formula_moiety 'C17 H28 N6 O2, H2 O'
_chemical_formula_sum 'C17 H30 N6 O3'
_chemical_formula_weight 366.47
_space_group_crystal_system triclinic
_space_group_IT_number 2
_space_group_name_Hall '-P 1'
_space_group_name_H-M_alt 'P -1'
_atom_sites_solution_hydrogens difmap
_atom_sites_solution_primary dual
_audit_creation_date 2024-04-19
_audit_creation_method
;
Olex2 1.5
(compiled 2024.02.16 svn.r378c4104 for OlexSys, GUI svn.r6928)
;
_audit_update_record
;
2024-05-08 deposited with the CCDC.	2025-01-06 downloaded from the CCDC.
;
_cell_angle_alpha 114.680(2)
_cell_angle_beta 111.139(2)
_cell_angle_gamma 91.753(2)
_cell_formula_units_Z 2
_cell_length_a 9.4842(6)
_cell_length_b 10.3978(7)
_cell_length_c 11.3997(8)
_cell_measurement_reflns_used 9285
_cell_measurement_temperature 100.00
_cell_measurement_theta_max 28.251
_cell_measurement_theta_min 2.157
_cell_volume 930.73(11)
_computing_cell_refinement 'SAINT V8.40B (?, 2016)'
_computing_data_reduction 'SAINT V8.40B (?, 2016)'
_computing_molecular_graphics 'Olex2 1.5 (Dolomanov et al., 2009)'
_computing_publication_material 'Olex2 1.5 (Dolomanov et al., 2009)'
_computing_structure_refinement 'SHELXL 2018/3 (Sheldrick, 2015)'
_computing_structure_solution 'SHELXT 2018/2 (Sheldrick, 2018)'
_diffrn_ambient_temperature 100.00
_diffrn_measured_fraction_theta_full 0.999
_diffrn_measured_fraction_theta_max 0.998
_diffrn_measurement_device_type 'Bruker APEX-II CCD'
_diffrn_measurement_method '\f and \w scans'
_diffrn_radiation_type MoK\a
_diffrn_radiation_wavelength 0.71073
_diffrn_reflns_av_R_equivalents 0.1102
_diffrn_reflns_av_unetI/netI 0.0611
_diffrn_reflns_Laue_measured_fraction_full 0.999
_diffrn_reflns_Laue_measured_fraction_max 0.998
_diffrn_reflns_limit_h_max 12
_diffrn_reflns_limit_h_min -12
_diffrn_reflns_limit_k_max 13
_diffrn_reflns_limit_k_min -13
_diffrn_reflns_limit_l_max 15
_diffrn_reflns_limit_l_min -15
_diffrn_reflns_number 43575
_diffrn_reflns_point_group_measured_fraction_full 0.999
_diffrn_reflns_point_group_measured_fraction_max 0.998
_diffrn_reflns_theta_full 25.242
_diffrn_reflns_theta_max 28.313
_diffrn_reflns_theta_min 2.268
_diffrn_source_current 1.4
_diffrn_source_power 0.07
_diffrn_source_voltage 50.0
_diffrn_standards_number 0
_exptl_absorpt_coefficient_mu 0.092
_exptl_absorpt_correction_T_max 0.7457
_exptl_absorpt_correction_T_min 0.6083
_exptl_absorpt_correction_type multi-scan
_exptl_absorpt_process_details
;
SADABS-2016/2 (Bruker,2016/2) was used for absorption correction.
wR2(int) was 0.1545 before and 0.0837 after correction.
The Ratio of minimum to maximum transmission is 0.8157.
The \l/2 correction factor is Not present.
;
_exptl_crystal_colour colourless
_exptl_crystal_colour_primary colourless
_exptl_crystal_density_diffrn 1.308
_exptl_crystal_description block
_exptl_crystal_F_000 396
_exptl_crystal_size_max 0.13
_exptl_crystal_size_mid 0.12
_exptl_crystal_size_min 0.08
_refine_diff_density_max 0.737
_refine_diff_density_min -0.372
_refine_diff_density_rms 0.064
_refine_ls_extinction_method none
_refine_ls_goodness_of_fit_ref 1.068
_refine_ls_hydrogen_treatment refall
_refine_ls_matrix_type full
_refine_ls_number_parameters 355
_refine_ls_number_reflns 4629
_refine_ls_number_restraints 0
_refine_ls_restrained_S_all 1.068
_refine_ls_R_factor_all 0.1228
_refine_ls_R_factor_gt 0.0722
_refine_ls_shift/su_max 0.000
_refine_ls_shift/su_mean 0.000
_refine_ls_structure_factor_coef Fsqd
_refine_ls_weighting_details 'w=1/[\s^2^(Fo^2^)+(0.0482P)^2^+1.2793P] where P=(Fo^2^+2Fc^2^)/3'
_refine_ls_weighting_scheme calc
_refine_ls_wR_factor_gt 0.1412
_refine_ls_wR_factor_ref 0.1668
_reflns_Friedel_coverage 0.000
_reflns_number_gt 3089
_reflns_number_total 4629
_reflns_threshold_expression 'I > 2\s(I)'
_cod_data_source_file d4cc06630h2.cif
_cod_data_source_block JY-03-091
_cod_database_code 7134125
_shelx_shelxl_version_number 2018/3
_shelx_space_group_comment
;
The symmetry employed for this shelxl refinement is uniquely defined
by the following loop, which should always be used as a source of
symmetry information in preference to the above space-group names.
They are only intended as comments.
;
_shelx_estimated_absorpt_t_max 0.993
_shelx_estimated_absorpt_t_min 0.988
_olex2_refinement_description
;
;
_olex2_submission_special_instructions 'No special instructions were received'

loop_
_space_group_symop_operation_xyz
'x, y, z'
'-x, -y, -z'

loop_
_atom_site_label
_atom_site_type_symbol
_atom_site_fract_x
_atom_site_fract_y
_atom_site_fract_z
_atom_site_U_iso_or_equiv
_atom_site_adp_type
_atom_site_occupancy
_atom_site_site_symmetry_order
_atom_site_calc_flag
_atom_site_refinement_flags_posn
_atom_site_refinement_flags_adp
_atom_site_refinement_flags_occupancy
_atom_site_disorder_assembly
_atom_site_disorder_group
O001 O 0.7640(2) 0.3728(2) 0.33321(18) 0.0297(4) Uani 1 1 d . . . . .
O002 O 0.7843(2) 0.83408(19) 0.69777(19) 0.0305(4) Uani 1 1 d . . . . .
O003 O 0.8063(2) 1.0748(2) 0.9457(2) 0.0357(5) Uani 1 1 d . . . . .
N004 N 0.5070(2) 0.3557(2) 0.2376(2) 0.0240(4) Uani 1 1 d . . . . .
N005 N 0.2977(2) 0.4617(2) -0.0941(2) 0.0230(4) Uani 1 1 d . . . . .
N006 N 0.2056(2) 0.6492(2) 0.2603(2) 0.0244(5) Uani 1 1 d . . . . .
N007 N 0.2206(2) 0.6518(2) 0.0619(2) 0.0233(4) Uani 1 1 d . . . . .
N008 N 0.3625(2) 0.2662(2) -0.0563(2) 0.0251(5) Uani 1 1 d . . . . .
N009 N 1.0308(3) 0.8073(2) 0.7500(2) 0.0289(5) Uani 1 1 d . . . . .
C00A C 0.3201(3) 0.3962(2) -0.0103(2) 0.0208(5) Uani 1 1 d . . . . .
C00B C 0.3026(3) 0.4597(2) 0.1186(2) 0.0197(5) Uani 1 1 d . . . . .
C00C C 0.3682(3) 0.4139(3) 0.2350(3) 0.0233(5) Uani 1 1 d . . . . .
C00D C 0.2409(3) 0.5846(2) 0.1448(2) 0.0203(5) Uani 1 1 d . . . . .
C00E C 0.8837(3) 0.7774(3) 0.6607(3) 0.0238(5) Uani 1 1 d . . . . .
C00F C 0.2549(3) 0.5873(3) -0.0488(3) 0.0241(5) Uani 1 1 d . . . . .
C00G C 0.6523(3) 0.4316(3) 0.3285(2) 0.0234(5) Uani 1 1 d . . . . .
C00H C 0.1243(3) 0.5622(3) 0.2981(3) 0.0286(6) Uani 1 1 d . . . . .
C00I C 0.6744(3) 0.5906(3) 0.4270(3) 0.0250(5) Uani 1 1 d . . . . .
C00J C 0.3434(3) 0.1677(3) 0.0002(3) 0.0289(6) Uani 1 1 d . . . . .
C00K C 0.8439(3) 0.6698(3) 0.5078(3) 0.0297(6) Uani 1 1 d . . . . .
C00L C 0.3952(3) 0.2104(3) -0.1816(3) 0.0329(6) Uani 1 1 d . . . . .
C00M C 0.1951(3) 0.8028(3) 0.3130(3) 0.0339(6) Uani 1 1 d . . . . .
C00N C 0.4801(3) 0.2025(3) 0.1375(3) 0.0298(6) Uani 1 1 d . . . . .
C00O C 0.0288(3) 0.8255(4) 0.2470(3) 0.0380(7) Uani 1 1 d . . . . .
C00P C 0.4217(4) 0.8605(4) 0.5380(3) 0.0422(7) Uani 1 1 d . . . . .
C00Q C 0.2606(4) 0.8792(4) 0.4728(3) 0.0426(7) Uani 1 1 d . . . . .
H00C H 0.394(3) 0.501(3) 0.327(3) 0.017(6) Uiso 1 1 d . . . . .
H00F H 0.245(3) 0.635(3) -0.108(3) 0.022(6) Uiso 1 1 d . . . . .
H00E H 0.100(3) 0.462(3) 0.232(3) 0.018(6) Uiso 1 1 d . . . . .
H00D H 0.293(3) 0.339(3) 0.229(3) 0.021(6) Uiso 1 1 d . . . . .
H00K H 0.336(3) 0.072(3) -0.067(3) 0.028(7) Uiso 1 1 d . . . . .
H00I H 0.617(3) 0.636(3) 0.374(3) 0.031(7) Uiso 1 1 d . . . . .
H00S H 0.576(3) 0.185(3) 0.119(3) 0.025(7) Uiso 1 1 d . . . . .
H00M H 0.908(3) 0.600(3) 0.506(3) 0.035(8) Uiso 1 1 d . . . . .
H00J H 0.631(3) 0.595(3) 0.496(3) 0.032(7) Uiso 1 1 d . . . . .
H00O H 0.442(4) 0.291(4) -0.191(3) 0.047(9) Uiso 1 1 d . . . . .
H00G H 0.189(3) 0.574(3) 0.395(3) 0.033(8) Uiso 1 1 d . . . . .
H00L H 0.240(3) 0.169(3) 0.013(3) 0.032(7) Uiso 1 1 d . . . . .
H00P H 0.467(3) 0.148(3) -0.172(3) 0.036(8) Uiso 1 1 d . . . . .
H00T H 0.458(3) 0.143(3) 0.176(3) 0.031(7) Uiso 1 1 d . . . . .
H00X H 0.426(4) 0.758(4) 0.531(3) 0.045(9) Uiso 1 1 d . . . . .
H00 H 0.811(4) 1.002(4) 0.868(4) 0.066(12) Uiso 1 1 d . . . . .
H00U H -0.031(4) 0.780(4) 0.279(4) 0.053(10) Uiso 1 1 d . . . . .
H00A H 1.092(4) 0.758(3) 0.720(3) 0.037(8) Uiso 1 1 d . . . . .
H00H H 0.024(4) 0.591(3) 0.298(3) 0.039(8) Uiso 1 1 d . . . . .
H00V H 0.025(4) 0.930(4) 0.290(4) 0.066(11) Uiso 1 1 d . . . . .
H00Y H 0.477(5) 0.931(4) 0.647(5) 0.075(12) Uiso 1 1 d . . . . .
H00Q H 0.297(4) 0.154(4) -0.270(4) 0.047(9) Uiso 1 1 d . . . . .
H H 0.805(4) 1.151(4) 0.927(4) 0.060(11) Uiso 1 1 d . . . . .
H00N H 0.871(4) 0.727(4) 0.465(3) 0.046(9) Uiso 1 1 d . . . . .
H00W H -0.013(4) 0.771(4) 0.134(4) 0.058(10) Uiso 1 1 d . . . . .
HA H 0.488(4) 0.884(4) 0.490(4) 0.064(11) Uiso 1 1 d . . . . .
H00B H 1.060(4) 0.867(4) 0.846(4) 0.046(9) Uiso 1 1 d . . . . .
H00R H 0.272(3) 0.848(3) 0.288(3) 0.024(7) Uiso 1 1 d . . . . .
H00Z H 0.184(4) 0.840(4) 0.508(4) 0.060(10) Uiso 1 1 d . . . . .
HB H 0.239(5) 0.992(5) 0.494(4) 0.083(13) Uiso 1 1 d . . . . .

loop_
_atom_site_aniso_label
_atom_site_aniso_U_11
_atom_site_aniso_U_22
_atom_site_aniso_U_33
_atom_site_aniso_U_23
_atom_site_aniso_U_13
_atom_site_aniso_U_12
O001 0.0315(9) 0.0331(10) 0.0246(9) 0.0135(8) 0.0104(7) 0.0171(8)
O002 0.0293(9) 0.0271(9) 0.0273(10) 0.0046(8) 0.0129(8) 0.0062(7)
O003 0.0598(13) 0.0223(10) 0.0241(10) 0.0101(8) 0.0167(9) 0.0127(9)
N004 0.0271(10) 0.0217(10) 0.0234(10) 0.0119(9) 0.0083(8) 0.0095(8)
N005 0.0277(10) 0.0229(10) 0.0201(10) 0.0108(8) 0.0104(8) 0.0075(8)
N006 0.0304(11) 0.0234(11) 0.0216(10) 0.0094(9) 0.0138(9) 0.0074(8)
N007 0.0280(10) 0.0206(10) 0.0241(11) 0.0114(9) 0.0119(8) 0.0089(8)
N008 0.0323(11) 0.0183(10) 0.0207(10) 0.0067(8) 0.0093(9) 0.0077(8)
N009 0.0304(11) 0.0272(12) 0.0221(12) 0.0065(10) 0.0088(9) 0.0102(9)
C00A 0.0208(11) 0.0195(11) 0.0171(11) 0.0064(9) 0.0050(9) 0.0026(9)
C00B 0.0222(11) 0.0185(11) 0.0181(11) 0.0096(9) 0.0067(9) 0.0040(9)
C00C 0.0259(12) 0.0244(13) 0.0221(13) 0.0129(11) 0.0097(10) 0.0080(10)
C00D 0.0210(11) 0.0202(11) 0.0166(11) 0.0070(9) 0.0062(9) 0.0033(9)
C00E 0.0305(12) 0.0190(11) 0.0232(12) 0.0108(10) 0.0111(10) 0.0063(10)
C00F 0.0283(12) 0.0231(12) 0.0244(12) 0.0134(11) 0.0116(10) 0.0071(10)
C00G 0.0297(12) 0.0286(13) 0.0171(11) 0.0141(10) 0.0102(10) 0.0112(10)
C00H 0.0323(14) 0.0322(15) 0.0287(14) 0.0164(12) 0.0171(12) 0.0097(11)
C00I 0.0270(12) 0.0276(13) 0.0177(12) 0.0090(10) 0.0081(10) 0.0083(10)
C00J 0.0358(14) 0.0150(12) 0.0275(14) 0.0077(11) 0.0067(11) 0.0043(10)
C00K 0.0280(13) 0.0334(15) 0.0237(13) 0.0083(12) 0.0123(11) 0.0058(11)
C00L 0.0386(15) 0.0305(15) 0.0231(14) 0.0054(12) 0.0136(12) 0.0147(12)
C00M 0.0424(15) 0.0252(13) 0.0352(15) 0.0086(12) 0.0230(13) 0.0114(12)
C00N 0.0374(15) 0.0191(12) 0.0304(14) 0.0128(11) 0.0096(12) 0.0081(11)
C00O 0.0331(15) 0.0375(17) 0.0402(17) 0.0169(14) 0.0132(13) 0.0065(12)
C00P 0.0517(18) 0.0383(17) 0.0301(16) 0.0132(14) 0.0123(14) 0.0158(14)
C00Q 0.0478(18) 0.0406(17) 0.0346(16) 0.0125(14) 0.0172(14) 0.0151(14)

loop_
_atom_type_symbol
_atom_type_description
_atom_type_scat_dispersion_real
_atom_type_scat_dispersion_imag
_atom_type_scat_source
C C 0.0033 0.0016 'International Tables Vol C Tables 4.2.6.8 and 6.1.1.4'
H H 0.0000 0.0000 'International Tables Vol C Tables 4.2.6.8 and 6.1.1.4'
N N 0.0061 0.0033 'International Tables Vol C Tables 4.2.6.8 and 6.1.1.4'
O O 0.0106 0.0060 'International Tables Vol C Tables 4.2.6.8 and 6.1.1.4'

loop_
_geom_angle_atom_site_label_1
_geom_angle_atom_site_label_2
_geom_angle_atom_site_label_3
_geom_angle
_geom_angle_site_symmetry_1
_geom_angle_site_symmetry_3
_geom_angle_publ_flag
H00 O003 H 103(3) . . ?
C00C N004 C00N 115.7(2) . . ?
C00G N004 C00C 124.2(2) . . ?
C00G N004 C00N 120.1(2) . . ?
C00F N005 C00A 115.6(2) . . ?
C00D N006 C00H 120.6(2) . . ?
C00D N006 C00M 119.2(2) . . ?
C00H N006 C00M 116.3(2) . . ?
C00F N007 C00D 115.6(2) . . ?
C00A N008 C00J 120.0(2) . . ?
C00A N008 C00L 120.7(2) . . ?
C00L N008 C00J 118.1(2) . . ?
C00E N009 H00A 118(2) . . ?
C00E N009 H00B 119(2) . . ?
H00A N009 H00B 121(3) . . ?
N005 C00A N008 116.2(2) . . ?
N005 C00A C00B 121.9(2) . . ?
N008 C00A C00B 121.9(2) . . ?
C00A C00B C00C 123.6(2) . . ?
C00D C00B C00A 115.8(2) . . ?
C00D C00B C00C 119.9(2) . . ?
N004 C00C C00B 113.3(2) . . ?
N004 C00C H00C 109.1(14) . . ?
N004 C00C H00D 106.6(14) . . ?
C00B C00C H00C 107.4(14) . . ?
C00B C00C H00D 113.6(15) . . ?
H00C C00C H00D 107(2) . . ?
N006 C00D C00B 121.3(2) . . ?
N007 C00D N006 116.8(2) . . ?
N007 C00D C00B 121.8(2) . . ?
O002 C00E N009 122.8(2) . . ?
O002 C00E C00K 121.3(2) . . ?
N009 C00E C00K 115.9(2) . . ?
N005 C00F H00F 114.1(15) . . ?
N007 C00F N005 128.5(2) . . ?
N007 C00F H00F 117.4(15) . . ?
O001 C00G N004 121.0(2) . . ?
O001 C00G C00I 120.9(2) . . ?
N004 C00G C00I 118.1(2) . . ?
N006 C00H H00E 110.9(15) . . ?
N006 C00H H00G 110.9(16) . . ?
N006 C00H H00H 111.2(17) . . ?
H00E C00H H00G 108(2) . . ?
H00E C00H H00H 108(2) . . ?
H00G C00H H00H 108(2) . . ?
C00G C00I C00K 113.0(2) . . ?
C00G C00I H00I 109.4(17) . . ?
C00G C00I H00J 107.0(16) . . ?
C00K C00I H00I 110.2(17) . . ?
C00K C00I H00J 109.2(16) . . ?
H00I C00I H00J 108(2) . . ?
N008 C00J C00N 111.8(2) . . ?
N008 C00J H00K 108.5(17) . . ?
N008 C00J H00L 110.1(16) . . ?
C00N C00J H00K 108.2(17) . . ?
C00N C00J H00L 111.3(16) . . ?
H00K C00J H00L 107(2) . . ?
C00E C00K C00I 113.0(2) . . ?
C00E C00K H00M 109.2(18) . . ?
C00E C00K H00N 105.6(19) . . ?
C00I C00K H00M 109.1(18) . . ?
C00I C00K H00N 111.4(19) . . ?
H00M C00K H00N 109(3) . . ?
N008 C00L H00O 110.9(19) . . ?
N008 C00L H00P 107.5(18) . . ?
N008 C00L H00Q 110.5(18) . . ?
H00O C00L H00P 110(3) . . ?
H00O C00L H00Q 108(3) . . ?
H00P C00L H00Q 110(3) . . ?
N006 C00M C00O 113.5(2) . . ?
N006 C00M C00Q 110.8(2) . . ?
N006 C00M H00R 104.4(15) . . ?
C00O C00M H00R 111.3(15) . . ?
C00Q C00M C00O 111.3(2) . . ?
C00Q C00M H00R 104.9(15) . . ?
N004 C00N C00J 109.4(2) . . ?
N004 C00N H00S 108.6(15) . . ?
N004 C00N H00T 110.0(17) . . ?
C00J C00N H00S 109.4(15) . . ?
C00J C00N H00T 109.1(17) . . ?
H00S C00N H00T 110(2) . . ?
C00M C00O H00U 104(2) . . ?
C00M C00O H00V 111(2) . . ?
C00M C00O H00W 109.1(19) . . ?
H00U C00O H00V 106(3) . . ?
H00U C00O H00W 111(3) . . ?
H00V C00O H00W 116(3) . . ?
C00Q C00P H00X 113.6(18) . . ?
C00Q C00P H00Y 113(2) . . ?
C00Q C00P HA 109(2) . . ?
H00X C00P H00Y 104(3) . . ?
H00X C00P HA 110(3) . . ?
H00Y C00P HA 107(3) . . ?
C00M C00Q H00Z 109.5(19) . . ?
C00M C00Q HB 101(2) . . ?
C00P C00Q C00M 112.0(3) . . ?
C00P C00Q H00Z 111.2(19) . . ?
C00P C00Q HB 120(2) . . ?
H00Z C00Q HB 102(3) . . ?

loop_
_geom_bond_atom_site_label_1
_geom_bond_atom_site_label_2
_geom_bond_distance
_geom_bond_site_symmetry_2
_geom_bond_publ_flag
O001 C00G 1.236(3) . ?
O002 C00E 1.236(3) . ?
O003 H00 0.91(4) . ?
O003 H 0.90(4) . ?
N004 C00C 1.461(3) . ?
N004 C00G 1.348(3) . ?
N004 C00N 1.467(3) . ?
N005 C00A 1.352(3) . ?
N005 C00F 1.326(3) . ?
N006 C00D 1.374(3) . ?
N006 C00H 1.457(3) . ?
N006 C00M 1.475(3) . ?
N007 C00D 1.359(3) . ?
N007 C00F 1.323(3) . ?
N008 C00A 1.362(3) . ?
N008 C00J 1.456(3) . ?
N008 C00L 1.453(3) . ?
N009 C00E 1.329(3) . ?
N009 H00A 0.85(3) . ?
N009 H00B 0.93(4) . ?
C00A C00B 1.412(3) . ?
C00B C00C 1.524(3) . ?
C00B C00D 1.403(3) . ?
C00C H00C 0.99(3) . ?
C00C H00D 1.00(3) . ?
C00E C00K 1.517(3) . ?
C00F H00F 0.98(3) . ?
C00G C00I 1.515(3) . ?
C00H H00E 0.96(3) . ?
C00H H00G 1.01(3) . ?
C00H H00H 1.00(3) . ?
C00I C00K 1.526(4) . ?
C00I H00I 0.95(3) . ?
C00I H00J 1.00(3) . ?
C00J C00N 1.516(4) . ?
C00J H00K 0.95(3) . ?
C00J H00L 1.04(3) . ?
C00K H00M 0.96(3) . ?
C00K H00N 0.99(3) . ?
C00L H00O 1.00(3) . ?
C00L H00P 0.96(3) . ?
C00L H00Q 1.01(3) . ?
C00M C00O 1.558(4) . ?
C00M C00Q 1.510(4) . ?
C00M H00R 1.04(3) . ?
C00N H00S 1.01(3) . ?
C00N H00T 0.94(3) . ?
C00O H00U 0.98(4) . ?
C00O H00V 0.99(4) . ?
C00O H00W 1.07(4) . ?
C00P C00Q 1.498(4) . ?
C00P H00X 1.04(3) . ?
C00P H00Y 1.05(4) . ?
C00P HA 1.05(4) . ?
C00Q H00Z 1.09(4) . ?
C00Q HB 1.13(4) . ?

loop_
_geom_torsion_atom_site_label_1
_geom_torsion_atom_site_label_2
_geom_torsion_atom_site_label_3
_geom_torsion_atom_site_label_4
_geom_torsion
_geom_torsion_site_symmetry_1
_geom_torsion_site_symmetry_2
_geom_torsion_site_symmetry_3
_geom_torsion_site_symmetry_4
_geom_torsion_publ_flag
O001 C00G C00I C00K 10.2(3) . . . . ?
O002 C00E C00K C00I -26.2(4) . . . . ?
N004 C00G C00I C00K -171.0(2) . . . . ?
N005 C00A C00B C00C -162.3(2) . . . . ?
N005 C00A C00B C00D 8.2(3) . . . . ?
N006 C00M C00Q C00P 53.6(4) . . . . ?
N008 C00A C00B C00C 16.8(3) . . . . ?
N008 C00A C00B C00D -172.7(2) . . . . ?
N008 C00J C00N N004 53.4(3) . . . . ?
N009 C00E C00K C00I 154.7(2) . . . . ?
C00A N005 C00F N007 -5.4(4) . . . . ?
C00A N008 C00J C00N -85.1(3) . . . . ?
C00A C00B C00C N004 28.3(3) . . . . ?
C00A C00B C00D N006 174.3(2) . . . . ?
C00A C00B C00D N007 -9.2(3) . . . . ?
C00C N004 C00G O001 174.0(2) . . . . ?
C00C N004 C00G C00I -4.8(3) . . . . ?
C00C N004 C00N C00J 37.4(3) . . . . ?
C00C C00B C00D N006 -14.8(3) . . . . ?
C00C C00B C00D N007 161.7(2) . . . . ?
C00D N006 C00M C00O 91.7(3) . . . . ?
C00D N006 C00M C00Q -142.1(2) . . . . ?
C00D N007 C00F N005 4.4(4) . . . . ?
C00D C00B C00C N004 -141.8(2) . . . . ?
C00F N005 C00A N008 179.3(2) . . . . ?
C00F N005 C00A C00B -1.5(3) . . . . ?
C00F N007 C00D N006 -179.8(2) . . . . ?
C00F N007 C00D C00B 3.5(3) . . . . ?
C00G N004 C00C C00B 100.4(3) . . . . ?
C00G N004 C00N C00J -145.5(2) . . . . ?
C00G C00I C00K C00E -140.1(2) . . . . ?
C00H N006 C00D N007 138.6(2) . . . . ?
C00H N006 C00D C00B -44.7(3) . . . . ?
C00H N006 C00M C00O -66.2(3) . . . . ?
C00H N006 C00M C00Q 59.9(3) . . . . ?
C00J N008 C00A N005 -161.1(2) . . . . ?
C00J N008 C00A C00B 19.7(3) . . . . ?
C00L N008 C00A N005 5.6(3) . . . . ?
C00L N008 C00A C00B -173.6(2) . . . . ?
C00L N008 C00J C00N 107.9(3) . . . . ?
C00M N006 C00D N007 -18.4(3) . . . . ?
C00M N006 C00D C00B 158.3(2) . . . . ?
C00N N004 C00C C00B -82.6(3) . . . . ?
C00N N004 C00G O001 -2.9(4) . . . . ?
C00N N004 C00G C00I 178.3(2) . . . . ?
C00O C00M C00Q C00P -179.1(3) . . . . ?
